data_1554392
loop_
_publ_author_name
'Xu, Hui'
'Chen, Kuan'
'Liu, Hong-Wei'
'Wang, Guan-Wu'

_publ_section_title
;
 Solvent-free N-iodosuccinimide-promoted synthesis of spiroimidazolines
 from alkenes and amidines under ball-milling conditions
;
_journal_issue 19
_journal_name_full 'Organic Chemistry Frontiers'
_journal_page_first 2864
_journal_paper_doi 10.1039/C8QO00723C
_journal_volume 5
_journal_year 2018
_chemical_formula_sum 'C30 H21 Cl N2 O2'
_chemical_formula_weight 476.94
_space_group_crystal_system triclinic
_space_group_IT_number 2
_space_group_name_Hall '-P 1'
_space_group_name_H-M_alt 'P -1'
_atom_sites_solution_hydrogens geom
_audit_creation_method SHELXL-2013
_audit_update_record
;
2018-03-13 deposited with the CCDC.
2018-09-03 downloaded from the CCDC.
;
_cell_angle_alpha 88.875(2)
_cell_angle_beta 87.601(2)
_cell_angle_gamma 68.209(3)
_cell_formula_units_Z 2
_cell_length_a 8.5511(3)
_cell_length_b 10.4286(3)
_cell_length_c 14.3935(4)
_cell_measurement_reflns_used 5038
_cell_measurement_temperature 291(2)
_cell_measurement_theta_max 71.0590
_cell_measurement_theta_min 4.5530
_cell_volume 1190.78(7)
_computing_cell_refinement 'CrysAlisPro (Rigaku OD, 2015)'
_computing_data_collection 'CrysAlisPro (Rigaku OD, 2015)'
_computing_data_reduction 'CrysAlisPro (Rigaku OD, 2015)'
_computing_molecular_graphics 'Ortep-3 (L. J. Farrugia, 2001)'
_computing_publication_material SHELXL-97
_computing_structure_refinement 'SHELXL-97 (Sheldrick, 1997)'
_computing_structure_solution 'SHELXS-97 (Sheldrick, 1997)'
_diffrn_ambient_temperature 291(2)
_diffrn_detector_area_resol_mean 5.2169
_diffrn_measured_fraction_theta_full 0.992
_diffrn_measured_fraction_theta_max 0.963
_diffrn_measurement_device_type 'SuperNova, Dual, Cu at zero, AtlasS2'
_diffrn_measurement_method '\w scans'
_diffrn_radiation_type CuK\a
_diffrn_radiation_wavelength 1.54184
_diffrn_reflns_av_R_equivalents 0.0172
_diffrn_reflns_av_unetI/netI 0.0180
_diffrn_reflns_Laue_measured_fraction_full 0.992
_diffrn_reflns_Laue_measured_fraction_max 0.963
_diffrn_reflns_limit_h_max 9
_diffrn_reflns_limit_h_min -10
_diffrn_reflns_limit_k_max 11
_diffrn_reflns_limit_k_min -12
_diffrn_reflns_limit_l_max 17
_diffrn_reflns_limit_l_min -17
_diffrn_reflns_number 7629
_diffrn_reflns_point_group_measured_fraction_full 0.992
_diffrn_reflns_point_group_measured_fraction_max 0.963
_diffrn_reflns_theta_full 67.684
_diffrn_reflns_theta_max 71.159
_diffrn_reflns_theta_min 4.566
_diffrn_source 'micro-focus sealed X-ray tube'
_exptl_absorpt_coefficient_mu 1.664
_exptl_absorpt_correction_T_max 1.00000
_exptl_absorpt_correction_T_min 0.50206
_exptl_absorpt_correction_type multi-scan
_exptl_absorpt_process_details
;
CrysAlisPro 1.171.38.46 (Rigaku Oxford Diffraction, 2015)
Empirical absorption correction using spherical harmonics,
 implemented in SCALE3 ABSPACK scaling algorithm.
;
_exptl_crystal_density_diffrn 1.330
_exptl_crystal_description block
_exptl_crystal_F_000 496
_exptl_crystal_size_max 0.310
_exptl_crystal_size_mid 0.250
_exptl_crystal_size_min 0.240
_refine_diff_density_max 0.163
_refine_diff_density_min -0.461
_refine_diff_density_rms 0.040
_refine_ls_extinction_method none
_refine_ls_goodness_of_fit_ref 1.040
_refine_ls_hydrogen_treatment constr
_refine_ls_matrix_type full
_refine_ls_number_parameters 316
_refine_ls_number_reflns 4450
_refine_ls_number_restraints 0
_refine_ls_restrained_S_all 1.040
_refine_ls_R_factor_all 0.0501
_refine_ls_R_factor_gt 0.0464
_refine_ls_shift/su_max 0.000
_refine_ls_shift/su_mean 0.000
_refine_ls_structure_factor_coef Fsqd
_refine_ls_weighting_details 'w=1/[\s^2^(Fo^2^)+(0.0695P)^2^+0.2774P] where P=(Fo^2^+2Fc^2^)/3'
_refine_ls_weighting_scheme calc
_refine_ls_wR_factor_gt 0.1270
_refine_ls_wR_factor_ref 0.1306
_reflns_Friedel_coverage 0.000
_reflns_number_gt 3995
_reflns_number_total 4450
_reflns_threshold_expression 'I > 2\s(I)'
_cod_data_source_file c8qo00723c2.cif
_cod_data_source_block shelxl
_cod_database_code 1554392
_shelx_space_group_comment
;
The symmetry employed for this shelxl refinement is uniquely defined
by the following loop, which should always be used as a source of
symmetry information in preference to the above space-group names.
They are only intended as comments.
;
_shelx_estimated_absorpt_t_min 0.627
_shelx_estimated_absorpt_t_max 0.691
_shelxl_version_number 2013-4

loop_
_space_group_symop_operation_xyz
'x, y, z'
'-x, -y, -z'

loop_
_atom_site_label
_atom_site_type_symbol
_atom_site_fract_x
_atom_site_fract_y
_atom_site_fract_z
_atom_site_U_iso_or_equiv
_atom_site_adp_type
_atom_site_occupancy
_atom_site_site_symmetry_order
_atom_site_calc_flag
_atom_site_refinement_flags_posn
_atom_site_refinement_flags_adp
Cl1 Cl 0.26325(9) 0.85766(7) 1.01644(4) 0.0907(2) Uani 1 1 d . .
O1 O 0.28656(15) 0.56102(13) 0.87166(9) 0.0557(3) Uani 1 1 d . .
N1 N 0.22173(16) 0.71679(14) 0.68979(9) 0.0449(3) Uani 1 1 d . .
O2 O 0.45044(18) 0.87616(15) 0.69122(10) 0.0676(4) Uani 1 1 d . .
N2 N 0.00779(16) 0.90522(14) 0.74729(10) 0.0467(3) Uani 1 1 d . .
C11 C 0.54278(19) 0.60638(16) 0.85451(10) 0.0428(3) Uani 1 1 d . .
C1 C 0.06274(19) 0.81812(15) 0.68076(11) 0.0421(3) Uani 1 1 d . .
C10 C 0.36561(19) 0.62606(15) 0.83820(10) 0.0406(3) Uani 1 1 d . .
C9 C 0.29441(18) 0.74966(15) 0.77192(10) 0.0404(3) Uani 1 1 d . .
C2 C -0.0435(2) 0.81963(17) 0.60179(11) 0.0438(3) Uani 1 1 d . .
C8 C 0.13577(19) 0.86822(16) 0.81769(11) 0.0428(3) Uani 1 1 d . .
H8 H 0.0945 0.8284 0.8711 0.051 Uiso 1 1 calc R U
C16 C 0.5866(2) 0.70536(17) 0.80609(11) 0.0452(4) Uani 1 1 d . .
C18 C 0.1709(2) 0.99046(18) 0.85165(12) 0.0496(4) Uani 1 1 d . .
C25 C 0.4630(2) 0.51118(18) 0.63811(12) 0.0504(4) Uani 1 1 d . .
C17 C 0.4469(2) 0.79156(17) 0.74906(11) 0.0460(4) Uani 1 1 d . .
C24 C 0.3338(2) 0.64854(19) 0.61002(12) 0.0540(4) Uani 1 1 d . .
H24A H 0.3907 0.7077 0.5856 0.065 Uiso 1 1 calc R U
H24B H 0.2670 0.6346 0.5612 0.065 Uiso 1 1 calc R U
C12 C 0.6577(2) 0.5060(2) 0.90722(12) 0.0569(4) Uani 1 1 d . .
H12 H 0.6278 0.4403 0.9400 0.068 Uiso 1 1 calc R U
C7 C -0.1379(2) 0.94473(19) 0.56204(14) 0.0582(5) Uani 1 1 d . .
H7 H -0.1293 1.0256 0.5830 0.070 Uiso 1 1 calc R U
C3 C -0.0606(3) 0.7011(2) 0.57028(13) 0.0596(5) Uani 1 1 d . .
H3 H 0.0001 0.6161 0.5970 0.072 Uiso 1 1 calc R U
C30 C 0.4161(3) 0.4080(2) 0.67563(16) 0.0648(5) Uani 1 1 d . .
H30 H 0.3023 0.4213 0.6807 0.078 Uiso 1 1 calc R U
C15 C 0.7484(2) 0.7066(2) 0.80979(14) 0.0609(5) Uani 1 1 d . .
H15 H 0.7780 0.7735 0.7784 0.073 Uiso 1 1 calc R U
C19 C 0.1444(3) 1.1046(2) 0.79441(16) 0.0625(5) Uani 1 1 d . .
H19 H 0.1022 1.1058 0.7358 0.075 Uiso 1 1 calc R U
C23 C 0.2320(2) 0.9939(2) 0.93869(15) 0.0640(5) Uani 1 1 d . .
C26 C 0.6335(2) 0.4870(2) 0.62968(15) 0.0663(5) Uani 1 1 d . .
H26 H 0.6691 0.5542 0.6033 0.080 Uiso 1 1 calc R U
C4 C -0.1674(3) 0.7084(2) 0.49944(14) 0.0696(6) Uani 1 1 d . .
H4 H -0.1773 0.6282 0.4784 0.083 Uiso 1 1 calc R U
C5 C -0.2585(3) 0.8324(3) 0.45984(15) 0.0731(6) Uani 1 1 d . .
H5 H -0.3294 0.8365 0.4117 0.088 Uiso 1 1 calc R U
C14 C 0.8633(2) 0.6050(3) 0.86171(16) 0.0760(7) Uani 1 1 d . .
H14 H 0.9728 0.6027 0.8646 0.091 Uiso 1 1 calc R U
C13 C 0.8187(2) 0.5066(3) 0.90947(15) 0.0728(6) Uani 1 1 d . .
H13 H 0.8989 0.4394 0.9439 0.087 Uiso 1 1 calc R U
C6 C -0.2449(3) 0.9508(3) 0.49154(17) 0.0769(6) Uani 1 1 d . .
H6 H -0.3080 1.0356 0.4654 0.092 Uiso 1 1 calc R U
C27 C 0.7519(3) 0.3629(3) 0.66039(18) 0.0838(7) Uani 1 1 d . .
H27 H 0.8662 0.3476 0.6543 0.101 Uiso 1 1 calc R U
C29 C 0.5343(3) 0.2850(2) 0.70597(19) 0.0805(7) Uani 1 1 d . .
H29 H 0.4994 0.2167 0.7310 0.097 Uiso 1 1 calc R U
C28 C 0.7014(3) 0.2632(2) 0.69948(18) 0.0822(7) Uani 1 1 d . .
H28 H 0.7806 0.1813 0.7214 0.099 Uiso 1 1 calc R U
C22 C 0.2698(3) 1.1058(3) 0.9670(2) 0.0903(8) Uani 1 1 d . .
H22 H 0.3129 1.1053 1.0253 0.108 Uiso 1 1 calc R U
C20 C 0.1793(3) 1.2163(2) 0.8228(2) 0.0848(7) Uani 1 1 d . .
H20 H 0.1597 1.2922 0.7835 0.102 Uiso 1 1 calc R U
C21 C 0.2432(4) 1.2159(3) 0.9090(3) 0.0997(10) Uani 1 1 d . .
H21 H 0.2682 1.2908 0.9276 0.120 Uiso 1 1 calc R U

loop_
_atom_site_aniso_label
_atom_site_aniso_U_11
_atom_site_aniso_U_22
_atom_site_aniso_U_33
_atom_site_aniso_U_23
_atom_site_aniso_U_13
_atom_site_aniso_U_12
Cl1 0.1141(5) 0.0910(4) 0.0520(3) -0.0049(3) -0.0278(3) -0.0177(3)
O1 0.0521(7) 0.0630(7) 0.0575(7) 0.0163(6) -0.0127(5) -0.0273(6)
N1 0.0441(7) 0.0454(7) 0.0373(7) -0.0010(5) -0.0110(5) -0.0064(5)
O2 0.0654(8) 0.0685(8) 0.0683(8) 0.0229(7) -0.0010(6) -0.0253(7)
N2 0.0385(7) 0.0488(7) 0.0491(8) -0.0041(6) -0.0108(6) -0.0106(6)
C11 0.0389(8) 0.0510(8) 0.0344(7) -0.0015(6) -0.0068(6) -0.0114(6)
C1 0.0414(8) 0.0418(7) 0.0427(8) 0.0035(6) -0.0098(6) -0.0142(6)
C10 0.0396(7) 0.0440(8) 0.0361(7) 0.0015(6) -0.0083(6) -0.0126(6)
C9 0.0384(7) 0.0433(8) 0.0365(7) 0.0021(6) -0.0073(6) -0.0113(6)
C2 0.0428(8) 0.0497(8) 0.0403(8) 0.0042(6) -0.0101(6) -0.0182(7)
C8 0.0387(7) 0.0469(8) 0.0403(8) -0.0021(6) -0.0055(6) -0.0123(6)
C16 0.0407(8) 0.0557(9) 0.0396(8) -0.0048(7) -0.0032(6) -0.0178(7)
C18 0.0393(8) 0.0509(9) 0.0540(9) -0.0110(7) -0.0054(7) -0.0107(7)
C25 0.0493(9) 0.0516(9) 0.0431(9) -0.0124(7) -0.0082(7) -0.0092(7)
C17 0.0467(8) 0.0461(8) 0.0433(8) 0.0025(7) -0.0014(6) -0.0152(7)
C24 0.0569(10) 0.0541(9) 0.0405(8) -0.0042(7) -0.0036(7) -0.0081(8)
C12 0.0476(9) 0.0682(11) 0.0450(9) 0.0070(8) -0.0126(7) -0.0094(8)
C7 0.0581(10) 0.0525(9) 0.0630(11) 0.0074(8) -0.0236(9) -0.0173(8)
C3 0.0762(12) 0.0558(10) 0.0529(10) 0.0039(8) -0.0161(9) -0.0302(9)
C30 0.0576(11) 0.0518(10) 0.0833(14) -0.0044(9) -0.0217(10) -0.0161(8)
C15 0.0488(10) 0.0864(13) 0.0543(10) -0.0086(9) -0.0016(8) -0.0324(9)
C19 0.0582(11) 0.0537(10) 0.0740(13) -0.0025(9) -0.0072(9) -0.0181(8)
C23 0.0564(10) 0.0631(11) 0.0625(11) -0.0192(9) -0.0134(9) -0.0083(9)
C26 0.0529(10) 0.0771(13) 0.0610(11) -0.0107(10) 0.0038(9) -0.0153(9)
C4 0.0873(14) 0.0845(14) 0.0559(11) -0.0050(10) -0.0155(10) -0.0524(12)
C5 0.0682(13) 0.1052(17) 0.0566(11) 0.0049(11) -0.0258(10) -0.0426(12)
C14 0.0398(9) 0.1219(19) 0.0660(12) -0.0107(13) -0.0114(9) -0.0281(11)
C13 0.0443(10) 0.1012(16) 0.0587(11) 0.0047(11) -0.0178(8) -0.0092(10)
C6 0.0722(13) 0.0767(13) 0.0766(14) 0.0198(11) -0.0399(11) -0.0189(11)
C27 0.0442(10) 0.1028(19) 0.0788(15) -0.0178(14) -0.0044(10) 0.0034(11)
C29 0.0833(16) 0.0500(11) 0.0998(18) -0.0003(11) -0.0248(13) -0.0128(10)
C28 0.0734(14) 0.0624(13) 0.0828(16) -0.0108(11) -0.0185(12) 0.0094(11)
C22 0.0832(16) 0.0801(16) 0.0998(19) -0.0405(14) -0.0290(14) -0.0167(12)
C20 0.0821(15) 0.0563(12) 0.118(2) -0.0103(13) -0.0043(14) -0.0274(11)
C21 0.0883(17) 0.0682(15) 0.146(3) -0.0403(17) -0.0156(18) -0.0297(13)

loop_
_atom_type_symbol
_atom_type_description
_atom_type_scat_dispersion_real
_atom_type_scat_dispersion_imag
_atom_type_scat_source
C C 0.0181 0.0091 'International Tables Vol C Tables 4.2.6.8 and 6.1.1.4'
H H 0.0000 0.0000 'International Tables Vol C Tables 4.2.6.8 and 6.1.1.4'
N N 0.0311 0.0180 'International Tables Vol C Tables 4.2.6.8 and 6.1.1.4'
O O 0.0492 0.0322 'International Tables Vol C Tables 4.2.6.8 and 6.1.1.4'
Cl Cl 0.3639 0.7018 'International Tables Vol C Tables 4.2.6.8 and 6.1.1.4'

loop_
_geom_angle_atom_site_label_1
_geom_angle_atom_site_label_2
_geom_angle_atom_site_label_3
_geom_angle
C1 N1 C9 107.58(12)
C1 N1 C24 123.59(13)
C9 N1 C24 119.28(13)
C1 N2 C8 107.93(12)
C12 C11 C16 121.34(16)
C12 C11 C10 128.40(16)
C16 C11 C10 110.25(13)
N2 C1 N1 116.64(13)
N2 C1 C2 121.45(14)
N1 C1 C2 121.76(14)
O1 C10 C11 127.45(14)
O1 C10 C9 124.69(13)
C11 C10 C9 107.84(13)
N1 C9 C10 112.96(12)
N1 C9 C17 113.56(13)
C10 C9 C17 103.38(12)
N1 C9 C8 101.33(11)
C10 C9 C8 111.52(12)
C17 C9 C8 114.49(13)
C7 C2 C3 118.54(16)
C7 C2 C1 118.97(15)
C3 C2 C1 122.34(15)
N2 C8 C18 113.07(13)
N2 C8 C9 105.13(12)
C18 C8 C9 114.58(13)
N2 C8 H8 107.9
C18 C8 H8 107.9
C9 C8 H8 107.9
C11 C16 C15 120.74(16)
C11 C16 C17 110.40(14)
C15 C16 C17 128.65(17)
C23 C18 C19 117.36(17)
C23 C18 C8 122.58(17)
C19 C18 C8 120.05(16)
C30 C25 C26 117.88(18)
C30 C25 C24 121.45(17)
C26 C25 C24 120.64(18)
O2 C17 C16 126.99(16)
O2 C17 C9 125.11(15)
C16 C17 C9 107.82(13)
N1 C24 C25 111.13(14)
N1 C24 H24A 109.4
C25 C24 H24A 109.4
N1 C24 H24B 109.4
C25 C24 H24B 109.4
H24A C24 H24B 108.0
C11 C12 C13 117.60(19)
C11 C12 H12 121.2
C13 C12 H12 121.2
C6 C7 C2 120.57(18)
C6 C7 H7 119.7
C2 C7 H7 119.7
C4 C3 C2 120.30(18)
C4 C3 H3 119.8
C2 C3 H3 119.8
C25 C30 C29 121.4(2)
C25 C30 H30 119.3
C29 C30 H30 119.3
C14 C15 C16 117.65(19)
C14 C15 H15 121.2
C16 C15 H15 121.2
C20 C19 C18 121.3(2)
C20 C19 H19 119.4
C18 C19 H19 119.4
C18 C23 C22 121.4(2)
C18 C23 Cl1 120.58(16)
C22 C23 Cl1 117.98(18)
C25 C26 C27 120.4(2)
C25 C26 H26 119.8
C27 C26 H26 119.8
C5 C4 C3 120.68(19)
C5 C4 H4 119.7
C3 C4 H4 119.7
C4 C5 C6 119.57(18)
C4 C5 H5 120.2
C6 C5 H5 120.2
C15 C14 C13 121.21(18)
C15 C14 H14 119.4
C13 C14 H14 119.4
C12 C13 C14 121.45(19)
C12 C13 H13 119.3
C14 C13 H13 119.3
C5 C6 C7 120.32(19)
C5 C6 H6 119.8
C7 C6 H6 119.8
C28 C27 C26 120.5(2)
C28 C27 H27 119.8
C26 C27 H27 119.8
C28 C29 C30 120.5(2)
C28 C29 H29 119.8
C30 C29 H29 119.8
C29 C28 C27 119.4(2)
C29 C28 H28 120.3
C27 C28 H28 120.3
C21 C22 C23 119.7(2)
C21 C22 H22 120.1
C23 C22 H22 120.1
C21 C20 C19 120.2(3)
C21 C20 H20 119.9
C19 C20 H20 119.9
C22 C21 C20 120.0(2)
C22 C21 H21 120.0
C20 C21 H21 120.0

loop_
_geom_bond_atom_site_label_1
_geom_bond_atom_site_label_2
_geom_bond_distance
Cl1 C23 1.738(2)
O1 C10 1.2038(19)
N1 C1 1.387(2)
N1 C9 1.4618(19)
N1 C24 1.475(2)
O2 C17 1.209(2)
N2 C1 1.282(2)
N2 C8 1.4620(19)
C11 C12 1.380(2)
C11 C16 1.389(2)
C11 C10 1.480(2)
C1 C2 1.481(2)
C10 C9 1.536(2)
C9 C17 1.543(2)
C9 C8 1.586(2)
C2 C7 1.382(2)
C2 C3 1.385(2)
C8 C18 1.509(2)
C8 H8 0.9800
C16 C15 1.391(2)
C16 C17 1.472(2)
C18 C23 1.383(3)
C18 C19 1.387(3)
C25 C30 1.375(3)
C25 C26 1.384(3)
C25 C24 1.509(2)
C24 H24A 0.9700
C24 H24B 0.9700
C12 C13 1.381(3)
C12 H12 0.9300
C7 C6 1.379(3)
C7 H7 0.9300
C3 C4 1.379(3)
C3 H3 0.9300
C30 C29 1.382(3)
C30 H30 0.9300
C15 C14 1.380(3)
C15 H15 0.9300
C19 C20 1.379(3)
C19 H19 0.9300
C23 C22 1.394(3)
C26 C27 1.393(3)
C26 H26 0.9300
C4 C5 1.365(3)
C4 H4 0.9300
C5 C6 1.371(3)
C5 H5 0.9300
C14 C13 1.382(3)
C14 H14 0.9300
C13 H13 0.9300
C6 H6 0.9300
C27 C28 1.369(4)
C27 H27 0.9300
C29 C28 1.360(4)
C29 H29 0.9300
C28 H28 0.9300
C22 C21 1.360(4)
C22 H22 0.9300
C20 C21 1.375(4)
C20 H20 0.9300
C21 H21 0.9300

loop_
_geom_torsion_atom_site_label_1
_geom_torsion_atom_site_label_2
_geom_torsion_atom_site_label_3
_geom_torsion_atom_site_label_4
_geom_torsion
C8 N2 C1 N1 -0.9(2)
C8 N2 C1 C2 174.70(14)
C9 N1 C1 N2 -7.13(19)
C24 N1 C1 N2 -152.86(16)
C9 N1 C1 C2 177.28(13)
C24 N1 C1 C2 31.5(2)
C12 C11 C10 O1 3.6(3)
C16 C11 C10 O1 -177.65(16)
C12 C11 C10 C9 -178.15(16)
C16 C11 C10 C9 0.57(17)
C1 N1 C9 C10 130.21(14)
C24 N1 C9 C10 -82.32(17)
C1 N1 C9 C17 -112.47(14)
C24 N1 C9 C17 34.99(19)
C1 N1 C9 C8 10.80(15)
C24 N1 C9 C8 158.27(14)
O1 C10 C9 N1 -55.7(2)
C11 C10 C9 N1 125.97(13)
O1 C10 C9 C17 -178.90(15)
C11 C10 C9 C17 2.81(16)
O1 C10 C9 C8 57.6(2)
C11 C10 C9 C8 -120.68(13)
N2 C1 C2 C7 43.6(2)
N1 C1 C2 C7 -141.05(18)
N2 C1 C2 C3 -131.95(19)
N1 C1 C2 C3 43.4(2)
C1 N2 C8 C18 133.53(15)
C1 N2 C8 C9 7.83(17)
N1 C9 C8 N2 -11.24(15)
C10 C9 C8 N2 -131.68(13)
C17 C9 C8 N2 111.39(14)
N1 C9 C8 C18 -135.99(14)
C10 C9 C8 C18 103.57(15)
C17 C9 C8 C18 -13.36(19)
C12 C11 C16 C15 -0.4(3)
C10 C11 C16 C15 -179.18(15)
C12 C11 C16 C17 174.83(16)
C10 C11 C16 C17 -4.00(18)
N2 C8 C18 C23 154.14(16)
C9 C8 C18 C23 -85.4(2)
N2 C8 C18 C19 -26.8(2)
C9 C8 C18 C19 93.69(18)
C11 C16 C17 O2 -171.11(17)
C15 C16 C17 O2 3.6(3)
C11 C16 C17 C9 5.80(18)
C15 C16 C17 C9 -179.50(17)
N1 C9 C17 O2 49.1(2)
C10 C9 C17 O2 171.90(17)
C8 C9 C17 O2 -66.6(2)
N1 C9 C17 C16 -127.84(14)
C10 C9 C17 C16 -5.09(16)
C8 C9 C17 C16 116.43(14)
C1 N1 C24 C25 -158.37(15)
C9 N1 C24 C25 59.6(2)
C30 C25 C24 N1 58.7(2)
C26 C25 C24 N1 -119.12(19)
C16 C11 C12 C13 -0.6(3)
C10 C11 C12 C13 178.01(17)
C3 C2 C7 C6 -1.0(3)
C1 C2 C7 C6 -176.68(19)
C7 C2 C3 C4 1.3(3)
C1 C2 C3 C4 176.85(18)
C26 C25 C30 C29 1.4(3)
C24 C25 C30 C29 -176.5(2)
C11 C16 C15 C14 1.1(3)
C17 C16 C15 C14 -173.12(18)
C23 C18 C19 C20 0.7(3)
C8 C18 C19 C20 -178.40(19)
C19 C18 C23 C22 -1.7(3)
C8 C18 C23 C22 177.43(19)
C19 C18 C23 Cl1 178.09(15)
C8 C18 C23 Cl1 -2.8(3)
C30 C25 C26 C27 -1.4(3)
C24 C25 C26 C27 176.49(19)
C2 C3 C4 C5 -0.5(3)
C3 C4 C5 C6 -0.6(4)
C16 C15 C14 C13 -0.9(3)
C11 C12 C13 C14 0.8(3)
C15 C14 C13 C12 0.0(4)
C4 C5 C6 C7 1.0(4)
C2 C7 C6 C5 -0.1(4)
C25 C26 C27 C28 -0.1(3)
C25 C30 C29 C28 0.1(4)
C30 C29 C28 C27 -1.6(4)
C26 C27 C28 C29 1.6(4)
C18 C23 C22 C21 1.4(4)
Cl1 C23 C22 C21 -178.4(2)
C18 C19 C20 C21 0.6(4)
C23 C22 C21 C20 0.0(4)
C19 C20 C21 C22 -0.9(4)
